data_4508873
loop_
_publ_author_name
'Curtis, Elizabeth'
'Nassimbeni, Luigi R.'
'Su, Hong'
'Taljaard, Jana H.'

_publ_section_title
;
 Xanthenol Clathrates:&#x2009; Structures and Solid&#x2212;Solid Reactions
;
_journal_issue 12
_journal_name_full 'Crystal Growth &amp; Design'
_journal_page_first 2716
_journal_paper_doi 10.1021/cg060384q
_journal_volume 6
_journal_year 2006
_chemical_formula_moiety 'C20 H16 O3, C7 H5'
_chemical_formula_sum 'C27 H21 O3'
_chemical_formula_weight 393.44
_chemical_melting_point ?
_chemical_name_systematic
; 
9-(4-methoxyphenyl)-9H-xanthen-9-ol phenanthrene clathrate 
;
_space_group_IT_number 2
_symmetry_cell_setting triclinic
_symmetry_space_group_name_Hall '-P 1'
_symmetry_space_group_name_H-M 'P -1'
_atom_sites_solution_hydrogens geom
_atom_sites_solution_primary direct
_atom_sites_solution_secondary difmap
_audit_creation_method SHELXL-97
_cell_angle_alpha 93.9130(10)
_cell_angle_beta 91.0400(10)
_cell_angle_gamma 108.9490(10)
_cell_formula_units_Z 2
_cell_length_a 8.3536(2)
_cell_length_b 9.2164(3)
_cell_length_c 13.3415(5)
_cell_measurement_temperature 113(2)
_cell_volume 968.35(5)
_computing_cell_refinement 'DENZO-SMN (Otwinowski & Minor, 1997)'
_computing_data_collection 'COLLECT program (Nonius, 2000)'
_computing_data_reduction 'DENZO-SMN (Otwinowski & Minor, 1997)'
_computing_molecular_graphics 'X-Seed (Barbour, 2001)'
_computing_publication_material 'SHELXL-97 (Sheldrick, 1997)'
_computing_structure_refinement 'SHELXL-97 (Sheldrick, 1997)'
_computing_structure_solution 'SHELXS-97 (Sheldrick, 1997)'
_diffrn_ambient_temperature 113(2)
_diffrn_measured_fraction_theta_full 0.972
_diffrn_measured_fraction_theta_max 0.972
_diffrn_measurement_device_type 'Nonius Kappa CCD diffractometer'
_diffrn_measurement_method '1.2\% \f scans and \w scans'
_diffrn_radiation_monochromator graphite
_diffrn_radiation_source 'fine-focus sealed tube'
_diffrn_radiation_type MoK\a
_diffrn_radiation_wavelength 0.71073
_diffrn_reflns_av_R_equivalents 0.0000
_diffrn_reflns_av_sigmaI/netI 0.0486
_diffrn_reflns_limit_h_max 10
_diffrn_reflns_limit_h_min 0
_diffrn_reflns_limit_k_max 11
_diffrn_reflns_limit_k_min -11
_diffrn_reflns_limit_l_max 17
_diffrn_reflns_limit_l_min -17
_diffrn_reflns_number 4188
_diffrn_reflns_theta_full 27.17
_diffrn_reflns_theta_max 27.17
_diffrn_reflns_theta_min 2.34
_exptl_absorpt_coefficient_mu 0.087
_exptl_absorpt_correction_T_max 0.9727
_exptl_absorpt_correction_T_min 0.9660
_exptl_absorpt_correction_type none
_exptl_absorpt_process_details none
_exptl_crystal_colour colourless
_exptl_crystal_density_diffrn 1.349
_exptl_crystal_density_meas ?
_exptl_crystal_density_method 'not measured'
_exptl_crystal_description needle
_exptl_crystal_F_000 414
_exptl_crystal_size_max 0.40
_exptl_crystal_size_mid 0.38
_exptl_crystal_size_min 0.32
_refine_diff_density_max 1.056
_refine_diff_density_min -0.563
_refine_diff_density_rms 0.067
_refine_ls_extinction_coef 0.017(6)
_refine_ls_extinction_expression Fc^*^=kFc[1+0.001xFc^2^\l^3^/sin(2\q)]^-1/4^
_refine_ls_extinction_method SHELXL
_refine_ls_goodness_of_fit_ref 1.058
_refine_ls_hydrogen_treatment mixed
_refine_ls_matrix_type full
_refine_ls_number_parameters 270
_refine_ls_number_reflns 4188
_refine_ls_number_restraints 1
_refine_ls_restrained_S_all 1.058
_refine_ls_R_factor_all 0.1048
_refine_ls_R_factor_gt 0.0712
_refine_ls_shift/su_max 0.001
_refine_ls_shift/su_mean 0.000
_refine_ls_structure_factor_coef Fsqd
_refine_ls_weighting_details 'calc w=1/[\s^2^(Fo^2^)+(0.0941P)^2^+1.0793P] where P=(Fo^2^+2Fc^2^)/3'
_refine_ls_weighting_scheme calc
_refine_ls_wR_factor_gt 0.1846
_refine_ls_wR_factor_ref 0.2104
_reflns_number_gt 2905
_reflns_number_total 4188
_reflns_threshold_expression >2sigma(I)
_cod_data_source_file cg060384qsup4.cif
_cod_data_source_block HPHE
_cod_depositor_comments
;
The following automatic conversions were performed:

'_chemical_melting_point' value 'not measured' was changed to '?' -
the value is undefined or not given.

Automatic conversion script
Id: cif_fix_values 1891 2012-01-12 08:04:46Z andrius 

The following automatic conversions were performed:

'_exptl_crystal_density_meas' value 'not measured' was changed to '?'
- the value is perceived as not measured.

Automatic conversion script
Id: cif_fix_values 3008 2015-01-20 13:52:24Z robertas 
;
_cod_original_sg_symbol_H-M P-1
_cod_database_code 4508873

loop_
_symmetry_equiv_pos_as_xyz
'x, y, z'
'-x, -y, -z'

loop_
_atom_site_label
_atom_site_type_symbol
_atom_site_fract_x
_atom_site_fract_y
_atom_site_fract_z
_atom_site_U_iso_or_equiv
_atom_site_adp_type
_atom_site_occupancy
_atom_site_symmetry_multiplicity
_atom_site_calc_flag
_atom_site_refinement_flags
_atom_site_disorder_assembly
_atom_site_disorder_group
O1 O 0.7774(2) 0.2747(2) 0.03130(13) 0.0257(4) Uani 1 1 d D . .
O2 O 0.4051(2) -0.02026(19) 0.10605(14) 0.0276(4) Uani 1 1 d . . .
O3 O 1.0920(2) 0.7787(2) 0.38364(14) 0.0359(5) Uani 1 1 d . . .
C1 C 0.3835(3) 0.1212(3) 0.09512(18) 0.0236(5) Uani 1 1 d . . .
C2 C 0.2193(3) 0.1147(3) 0.06819(19) 0.0267(6) Uani 1 1 d . . .
H2 H 0.1316 0.0183 0.0577 0.032 Uiso 1 1 calc R . .
C3 C 0.1854(3) 0.2497(3) 0.0569(2) 0.0301(6) Uani 1 1 d . . .
H3 H 0.0744 0.2466 0.0373 0.036 Uiso 1 1 calc R . .
C4 C 0.3140(3) 0.3903(3) 0.0743(2) 0.0310(6) Uani 1 1 d . . .
H4 H 0.2906 0.4836 0.0679 0.037 Uiso 1 1 calc R . .
C5 C 0.4769(3) 0.3941(3) 0.1010(2) 0.0292(6) Uani 1 1 d . . .
H5 H 0.5638 0.4907 0.1131 0.035 Uiso 1 1 calc R . .
C6 C 0.5161(3) 0.2595(3) 0.11034(18) 0.0233(5) Uani 1 1 d . . .
C7 C 0.6977(3) 0.2614(3) 0.12751(18) 0.0236(5) Uani 1 1 d . . .
C8 C 0.6950(3) 0.1105(3) 0.16861(18) 0.0238(5) Uani 1 1 d . . .
C9 C 0.8373(3) 0.0955(3) 0.2176(2) 0.0304(6) Uani 1 1 d . . .
H9 H 0.9355 0.1834 0.2302 0.037 Uiso 1 1 calc R . .
C10 C 0.8384(4) -0.0447(3) 0.2482(2) 0.0354(7) Uani 1 1 d . . .
H10 H 0.9367 -0.0522 0.2814 0.043 Uiso 1 1 calc R . .
C11 C 0.6955(4) -0.1746(3) 0.2303(2) 0.0354(7) Uani 1 1 d . . .
H11 H 0.6966 -0.2712 0.2506 0.043 Uiso 1 1 calc R . .
C12 C 0.5527(3) -0.1630(3) 0.1832(2) 0.0311(6) Uani 1 1 d . . .
H12 H 0.4542 -0.2508 0.1715 0.037 Uiso 1 1 calc R . .
C13 C 0.5543(3) -0.0211(3) 0.15297(19) 0.0249(5) Uani 1 1 d . . .
C14 C 0.8035(3) 0.4004(3) 0.19534(19) 0.0230(5) Uani 1 1 d . . .
C15 C 0.7669(3) 0.4111(3) 0.2961(2) 0.0282(6) Uani 1 1 d . . .
H15 H 0.6757 0.3319 0.3208 0.034 Uiso 1 1 calc R . .
C16 C 0.8601(3) 0.5345(3) 0.3621(2) 0.0283(6) Uani 1 1 d . . .
H16 H 0.8333 0.5390 0.4309 0.034 Uiso 1 1 calc R . .
C17 C 0.9930(3) 0.6510(3) 0.3259(2) 0.0274(6) Uani 1 1 d . . .
C18 C 1.0302(3) 0.6430(3) 0.2250(2) 0.0290(6) Uani 1 1 d . . .
H18 H 1.1203 0.7229 0.2000 0.035 Uiso 1 1 calc R . .
C19 C 0.9360(3) 0.5185(3) 0.16052(19) 0.0264(6) Uani 1 1 d . . .
H19 H 0.9626 0.5141 0.0917 0.032 Uiso 1 1 calc R . .
C20 C 1.0485(4) 0.7956(4) 0.4858(2) 0.0418(7) Uani 1 1 d . . .
H20A H 1.0591 0.7095 0.5216 0.063 Uiso 1 1 calc R . .
H20C H 0.9315 0.7962 0.4878 0.063 Uiso 1 1 calc R . .
H20B H 1.1251 0.8926 0.5181 0.063 Uiso 1 1 calc R . .
C1G C 0.3818(16) 0.1844(15) 0.4254(10) 0.097(3) Uiso 0.50 1 d P A -1
H1G H 0.3853 0.0873 0.4431 0.116 Uiso 0.50 1 calc PR A -1
C2G C 0.2991(10) 0.1867(12) 0.3464(6) 0.0538(18) Uiso 0.50 1 d P A -1
H2G H 0.2543 0.0956 0.3030 0.065 Uiso 0.50 1 calc PR A -1
C3G C 0.2713(15) 0.3277(14) 0.3208(9) 0.090(3) Uiso 0.50 1 d P A -1
H3G H 0.1990 0.3259 0.2646 0.108 Uiso 0.50 1 calc PR A -1
C4G C 0.3439(9) 0.4542(11) 0.3738(6) 0.0507(17) Uiso 0.50 1 d P A -1
H4G H 0.3283 0.5459 0.3537 0.061 Uiso 0.50 1 calc PR A -1
C5G C 0.4482(8) 0.4630(8) 0.4624(5) 0.0377(13) Uiso 0.50 1 d P A -1
C6G C 0.5313(6) 0.6138(8) 0.5229(4) 0.0243(11) Uiso 0.50 1 d P A -1
C7G C 0.5131(10) 0.7591(10) 0.5014(6) 0.0587(19) Uiso 0.50 1 d P A -1
H7G H 0.4490 0.7654 0.4432 0.070 Uiso 0.50 1 calc PR A -1
C8G C 0.5816(12) 0.8770(12) 0.5592(7) 0.071(2) Uiso 0.50 1 d P A -1
H8G H 0.5662 0.9706 0.5433 0.086 Uiso 0.50 1 calc PR A -1
C9G C 0.6730(9) 0.8789(9) 0.6402(6) 0.0492(17) Uiso 0.50 1 d P A -1
H9G H 0.7183 0.9727 0.6809 0.059 Uiso 0.50 1 calc PR A -1
C10G C 0.7078(6) 0.7439(8) 0.6701(4) 0.0217(10) Uiso 0.50 1 d P A -1
H10G H 0.7794 0.7460 0.7267 0.026 Uiso 0.50 1 calc PR A -1
C11G C 0.6274(6) 0.6109(6) 0.6090(4) 0.0238(10) Uiso 0.50 1 d P A -1
C12G C 0.6499(8) 0.4678(8) 0.6316(5) 0.0405(14) Uiso 0.50 1 d P A -1
H12G H 0.7221 0.4678 0.6874 0.049 Uiso 0.50 1 calc PR A -1
C13G C 0.5746(10) 0.3375(9) 0.5782(6) 0.0617(19) Uiso 0.50 1 d P A -1
H13G H 0.5891 0.2457 0.5988 0.074 Uiso 0.50 1 calc PR A -1
C14G C 0.4804(9) 0.3303(11) 0.4975(6) 0.0449(17) Uiso 0.50 1 d P A -1
H1 H 0.711(4) 0.186(2) -0.011(2) 0.055(10) Uiso 1 1 d D . .

loop_
_atom_site_aniso_label
_atom_site_aniso_U_11
_atom_site_aniso_U_22
_atom_site_aniso_U_33
_atom_site_aniso_U_23
_atom_site_aniso_U_13
_atom_site_aniso_U_12
O1 0.0211(9) 0.0298(9) 0.0259(9) 0.0018(7) 0.0042(7) 0.0079(7)
O2 0.0230(9) 0.0235(9) 0.0364(10) 0.0006(7) -0.0029(7) 0.0085(7)
O3 0.0300(10) 0.0370(11) 0.0329(10) -0.0029(8) -0.0011(8) 0.0016(8)
C1 0.0246(12) 0.0227(12) 0.0257(12) 0.0010(10) 0.0030(10) 0.0108(10)
C2 0.0200(12) 0.0274(13) 0.0308(13) -0.0008(10) 0.0006(10) 0.0055(10)
C3 0.0207(12) 0.0382(15) 0.0341(14) 0.0003(12) -0.0008(10) 0.0136(11)
C4 0.0248(13) 0.0273(13) 0.0441(16) 0.0044(12) 0.0029(11) 0.0127(10)
C5 0.0239(13) 0.0269(13) 0.0372(15) 0.0029(11) 0.0016(11) 0.0089(10)
C6 0.0197(12) 0.0249(12) 0.0264(13) 0.0020(10) 0.0030(10) 0.0085(10)
C7 0.0198(12) 0.0256(12) 0.0265(13) 0.0034(10) 0.0041(10) 0.0087(9)
C8 0.0205(12) 0.0260(12) 0.0271(13) 0.0017(10) 0.0046(10) 0.0103(10)
C9 0.0236(13) 0.0314(14) 0.0371(15) 0.0033(11) 0.0005(11) 0.0099(11)
C10 0.0328(15) 0.0357(15) 0.0422(16) 0.0059(12) -0.0041(12) 0.0170(12)
C11 0.0380(16) 0.0316(14) 0.0418(16) 0.0091(12) 0.0021(12) 0.0170(12)
C12 0.0308(14) 0.0248(13) 0.0375(15) 0.0027(11) 0.0020(11) 0.0086(11)
C13 0.0226(12) 0.0278(13) 0.0266(13) 0.0020(10) 0.0020(10) 0.0114(10)
C14 0.0174(11) 0.0245(12) 0.0293(13) 0.0046(10) 0.0011(9) 0.0094(9)
C15 0.0228(12) 0.0288(13) 0.0328(14) 0.0068(11) 0.0062(10) 0.0069(10)
C16 0.0273(13) 0.0309(13) 0.0275(13) 0.0038(11) 0.0021(10) 0.0100(10)
C17 0.0202(12) 0.0280(13) 0.0329(14) 0.0004(11) -0.0033(10) 0.0072(10)
C18 0.0204(12) 0.0300(14) 0.0340(14) 0.0044(11) 0.0043(10) 0.0042(10)
C19 0.0232(12) 0.0310(13) 0.0266(13) 0.0060(10) 0.0037(10) 0.0102(10)
C20 0.0458(18) 0.0422(17) 0.0291(15) -0.0042(13) -0.0010(13) 0.0046(13)

loop_
_atom_type_symbol
_atom_type_description
_atom_type_scat_dispersion_real
_atom_type_scat_dispersion_imag
_atom_type_scat_source
C C 0.0033 0.0016 'International Tables Vol C Tables 4.2.6.8 and 6.1.1.4'
H H 0.0000 0.0000 'International Tables Vol C Tables 4.2.6.8 and 6.1.1.4'
O O 0.0106 0.0060 'International Tables Vol C Tables 4.2.6.8 and 6.1.1.4'

loop_
_geom_angle_atom_site_label_1
_geom_angle_atom_site_label_2
_geom_angle_atom_site_label_3
_geom_angle
C7 O1 H1 106(2)
C13 O2 C1 117.97(18)
C17 O3 C20 117.2(2)
O2 C1 C6 122.5(2)
O2 C1 C2 115.2(2)
C6 C1 C2 122.3(2)
C3 C2 C1 119.3(2)
C3 C2 H2 120.3
C1 C2 H2 120.3
C2 C3 C4 119.9(2)
C2 C3 H3 120.1
C4 C3 H3 120.1
C5 C4 C3 119.8(2)
C5 C4 H4 120.1
C3 C4 H4 120.1
C4 C5 C6 121.6(2)
C4 C5 H5 119.2
C6 C5 H5 119.2
C1 C6 C5 117.0(2)
C1 C6 C7 120.7(2)
C5 C6 C7 122.0(2)
O1 C7 C14 106.13(18)
O1 C7 C8 109.09(18)
C14 C7 C8 112.0(2)
O1 C7 C6 108.05(19)
C14 C7 C6 112.40(18)
C8 C7 C6 109.07(19)
C13 C8 C9 117.0(2)
C13 C8 C7 121.2(2)
C9 C8 C7 121.6(2)
C10 C9 C8 121.4(2)
C10 C9 H9 119.3
C8 C9 H9 119.3
C9 C10 C11 120.0(2)
C9 C10 H10 120.0
C11 C10 H10 120.0
C12 C11 C10 119.9(2)
C12 C11 H11 120.1
C10 C11 H11 120.1
C11 C12 C13 119.2(2)
C11 C12 H12 120.4
C13 C12 H12 120.4
O2 C13 C8 122.3(2)
O2 C13 C12 115.2(2)
C8 C13 C12 122.5(2)
C15 C14 C19 118.1(2)
C15 C14 C7 119.2(2)
C19 C14 C7 122.7(2)
C14 C15 C16 121.9(2)
C14 C15 H15 119.1
C16 C15 H15 119.1
C17 C16 C15 119.1(2)
C17 C16 H16 120.4
C15 C16 H16 120.4
O3 C17 C18 116.1(2)
O3 C17 C16 124.2(2)
C18 C17 C16 119.8(2)
C19 C18 C17 120.2(2)
C19 C18 H18 119.9
C17 C18 H18 119.9
C18 C19 C14 120.9(2)
C18 C19 H19 119.5
C14 C19 H19 119.5
O3 C20 H20A 109.5
O3 C20 H20C 109.5
H20A C20 H20C 109.5
O3 C20 H20B 109.5
H20A C20 H20B 109.5
H20C C20 H20B 109.5
C2G C1G C14G 125.0(12)
C2G C1G H1G 117.5
C14G C1G H1G 117.5
C1G C2G C3G 120.5(11)
C1G C2G H2G 119.7
C3G C2G H2G 119.7
C4G C3G C2G 120.2(11)
C4G C3G H3G 119.9
C2G C3G H3G 119.9
C3G C4G C5G 122.5(10)
C3G C4G H4G 118.7
C5G C4G H4G 118.7
C4G C5G C14G 122.5(7)
C4G C5G C6G 121.0(8)
C14G C5G C6G 116.5(6)
C11G C6G C7G 117.7(5)
C11G C6G C5G 117.1(7)
C7G C6G C5G 125.1(7)
C8G C7G C6G 120.1(8)
C8G C7G H7G 120.0
C6G C7G H7G 120.0
C7G C8G C9G 124.0(10)
C7G C8G H8G 118.0
C9G C8G H8G 118.0
C8G C9G C10G 122.6(8)
C8G C9G H9G 118.7
C10G C9G H9G 118.7
C11G C10G C9G 114.2(5)
C11G C10G H10G 122.9
C9G C10G H10G 122.9
C10G C11G C6G 121.4(6)
C10G C11G C12G 119.7(5)
C6G C11G C12G 118.9(5)
C13G C12G C11G 122.7(6)
C13G C12G H12G 118.6
C11G C12G H12G 118.6
C14G C13G C12G 121.9(8)
C14G C13G H13G 119.0
C12G C13G H13G 119.0
C13G C14G C5G 122.7(7)
C13G C14G C1G 128.4(10)
C5G C14G C1G 108.9(7)

loop_
_geom_bond_atom_site_label_1
_geom_bond_atom_site_label_2
_geom_bond_distance
O1 C7 1.451(3)
O1 H1 0.9600(10)
O2 C13 1.387(3)
O2 C1 1.390(3)
O3 C17 1.373(3)
O3 C20 1.428(3)
C1 C6 1.390(3)
C1 C2 1.393(3)
C2 C3 1.380(4)
C2 H2 0.9500
C3 C4 1.390(4)
C3 H3 0.9500
C4 C5 1.389(4)
C4 H4 0.9500
C5 C6 1.394(3)
C5 H5 0.9500
C6 C7 1.525(3)
C7 C14 1.523(3)
C7 C8 1.523(3)
C8 C13 1.388(3)
C8 C9 1.397(3)
C9 C10 1.384(4)
C9 H9 0.9500
C10 C11 1.392(4)
C10 H10 0.9500
C11 C12 1.377(4)
C11 H11 0.9500
C12 C13 1.390(4)
C12 H12 0.9500
C14 C15 1.388(4)
C14 C19 1.390(3)
C15 C16 1.392(4)
C15 H15 0.9500
C16 C17 1.391(4)
C16 H16 0.9500
C17 C18 1.390(4)
C18 C19 1.389(4)
C18 H18 0.9500
C19 H19 0.9500
C20 H20A 0.9800
C20 H20C 0.9800
C20 H20B 0.9800
C1G C2G 1.255(15)
C1G C14G 1.577(15)
C1G H1G 0.9500
C2G C3G 1.454(14)
C2G H2G 0.9500
C3G C4G 1.281(13)
C3G H3G 0.9500
C4G C5G 1.438(10)
C4G H4G 0.9500
C5G C14G 1.441(10)
C5G C6G 1.505(9)
C6G C11G 1.396(8)
C6G C7G 1.443(10)
C7G C8G 1.253(12)
C7G H7G 0.9500
C8G C9G 1.307(13)
C8G H8G 0.9500
C9G C10G 1.446(9)
C9G H9G 0.9500
C10G C11G 1.388(7)
C10G H10G 0.9500
C11G C12G 1.442(8)
C12G C13G 1.312(10)
C12G H12G 0.9500
C13G C14G 1.307(11)
C13G H13G 0.9500

loop_
_geom_hbond_atom_site_label_D
_geom_hbond_atom_site_label_H
_geom_hbond_atom_site_label_A
_geom_hbond_distance_DH
_geom_hbond_distance_HA
_geom_hbond_distance_DA
_geom_hbond_angle_DHA
_geom_hbond_site_symmetry_A
O1 H1 O2 0.9600(10) 1.903(5) 2.859(2) 173(3) 2_655

loop_
_geom_torsion_atom_site_label_1
_geom_torsion_atom_site_label_2
_geom_torsion_atom_site_label_3
_geom_torsion_atom_site_label_4
_geom_torsion
C13 O2 C1 C6 13.2(3)
C13 O2 C1 C2 -166.5(2)
O2 C1 C2 C3 179.2(2)
C6 C1 C2 C3 -0.6(4)
C1 C2 C3 C4 -1.2(4)
C2 C3 C4 C5 1.3(4)
C3 C4 C5 C6 0.4(4)
O2 C1 C6 C5 -177.5(2)
C2 C1 C6 C5 2.2(4)
O2 C1 C6 C7 7.6(4)
C2 C1 C6 C7 -172.7(2)
C4 C5 C6 C1 -2.1(4)
C4 C5 C6 C7 172.7(2)
C1 C6 C7 O1 94.4(3)
C5 C6 C7 O1 -80.2(3)
C1 C6 C7 C14 -148.8(2)
C5 C6 C7 C14 36.5(3)
C1 C6 C7 C8 -24.0(3)
C5 C6 C7 C8 161.3(2)
O1 C7 C8 C13 -95.0(3)
C14 C7 C8 C13 147.8(2)
C6 C7 C8 C13 22.8(3)
O1 C7 C8 C9 80.6(3)
C14 C7 C8 C9 -36.6(3)
C6 C7 C8 C9 -161.6(2)
C13 C8 C9 C10 0.6(4)
C7 C8 C9 C10 -175.1(2)
C8 C9 C10 C11 0.0(4)
C9 C10 C11 C12 -0.7(4)
C10 C11 C12 C13 0.8(4)
C1 O2 C13 C8 -14.6(3)
C1 O2 C13 C12 165.3(2)
C9 C8 C13 O2 179.4(2)
C7 C8 C13 O2 -4.8(4)
C9 C8 C13 C12 -0.6(4)
C7 C8 C13 C12 175.2(2)
C11 C12 C13 O2 179.9(2)
C11 C12 C13 C8 -0.1(4)
O1 C7 C14 C15 -173.9(2)
C8 C7 C14 C15 -55.0(3)
C6 C7 C14 C15 68.2(3)
O1 C7 C14 C19 6.4(3)
C8 C7 C14 C19 125.3(2)
C6 C7 C14 C19 -111.5(2)
C19 C14 C15 C16 -0.9(4)
C7 C14 C15 C16 179.4(2)
C14 C15 C16 C17 0.5(4)
C20 O3 C17 C18 175.4(2)
C20 O3 C17 C16 -3.6(4)
C15 C16 C17 O3 179.3(2)
C15 C16 C17 C18 0.3(4)
O3 C17 C18 C19 -179.6(2)
C16 C17 C18 C19 -0.5(4)
C17 C18 C19 C14 0.0(4)
C15 C14 C19 C18 0.6(4)
C7 C14 C19 C18 -179.6(2)
C14G C1G C2G C3G -7.3(16)
C1G C2G C3G C4G 6.4(15)
C2G C3G C4G C5G -3.0(14)
C3G C4G C5G C14G 0.8(12)
C3G C4G C5G C6G -179.9(8)
C4G C5G C6G C11G 178.7(6)
C14G C5G C6G C11G -1.9(8)
C4G C5G C6G C7G 1.6(9)
C14G C5G C6G C7G -179.0(6)
C11G C6G C7G C8G -0.3(10)
C5G C6G C7G C8G 176.7(7)
C6G C7G C8G C9G 0.6(14)
C7G C8G C9G C10G 1.5(14)
C8G C9G C10G C11G -3.7(9)
C9G C10G C11G C6G 3.9(7)
C9G C10G C11G C12G -179.2(5)
C7G C6G C11G C10G -2.1(8)
C5G C6G C11G C10G -179.5(5)
C7G C6G C11G C12G -179.1(5)
C5G C6G C11G C12G 3.6(7)
C10G C11G C12G C13G 178.4(6)
C6G C11G C12G C13G -4.6(9)
C11G C12G C13G C14G 3.5(12)
C12G C13G C14G C5G -1.7(12)
C12G C13G C14G C1G 180.0(8)
C4G C5G C14G C13G -179.8(7)
C6G C5G C14G C13G 0.8(10)
C4G C5G C14G C1G -1.1(9)
C6G C5G C14G C1G 179.5(6)
C2G C1G C14G C13G -176.8(10)
C2G C1G C14G C5G 4.7(14)
